data_4321573
loop_
_publ_author_name
'Li Xu'
'Slavi C. Sevov'

_publ_section_title
;
 Heteroatomic Deltahedral Clusters of Main-Group Elements: Synthesis and
 Structure of the Zintl Ions [In4Bi5]3-, [InBi3]2-, and [GaBi3]2-
;
_journal_name_full 'Inorganic Chemistry'
_journal_page_first 5383
_journal_page_last 5389
_journal_paper_doi 10.1021/ic000925f
_journal_volume 39
_journal_year 2000
_chemical_formula_moiety (K-crypt)6[In4Bi5][In4Bi5]
_chemical_formula_sum 'C114.5 H232 Bi10 In8 K6 N15 O36'
_chemical_formula_weight 5637.98
_chemical_name_common (K-crypt)6[In4Bi5][In4Bi5]
_chemical_name_systematic
;
 ?
;
_space_group_IT_number 14
_symmetry_cell_setting monoclinic
_symmetry_space_group_name_Hall '-P 2ybc'
_symmetry_space_group_name_H-M 'P 1 21/c 1'
_atom_sites_solution_hydrogens geom
_atom_sites_solution_primary direct
_atom_sites_solution_secondary difmap
_audit_creation_method SHELXL-97
_cell_angle_alpha 90.00
_cell_angle_beta 93.274(4)
_cell_angle_gamma 90.00
_cell_formula_units_Z 4
_cell_length_a 28.532(2)
_cell_length_b 23.707(2)
_cell_length_c 28.021(3)
_cell_measurement_reflns_used 'all observed reflections'
_cell_measurement_temperature 293(2)
_cell_measurement_theta_max 28.31
_cell_measurement_theta_min 1.12
_cell_volume 18923(3)
_computing_cell_refinement 'Siemens XSCANS'
_computing_data_collection 'Siemens XSCANS'
_computing_data_reduction 'Siemens SHELXTL'
_computing_molecular_graphics 'Siemens SHELXTL'
_computing_publication_material 'Siemens SHELXTL'
_computing_structure_refinement 'SHELXL-93 (Sheldrick, 1993)'
_computing_structure_solution 'SHELXS-86 (Sheldrick, 1990)'
_diffrn_ambient_temperature 293(2)
_diffrn_measured_fraction_theta_full 0.978
_diffrn_measured_fraction_theta_max 0.978
_diffrn_measurement_device_type 'Bruker CCD'
_diffrn_measurement_method 'w/ scans'
_diffrn_radiation_monochromator graphite
_diffrn_radiation_source 'fine-focus sealed tube'
_diffrn_radiation_type MoK\a
_diffrn_radiation_wavelength 0.71073
_diffrn_reflns_av_R_equivalents 0.0000
_diffrn_reflns_av_sigmaI/netI 0.9316
_diffrn_reflns_limit_h_max 37
_diffrn_reflns_limit_h_min -38
_diffrn_reflns_limit_k_max 31
_diffrn_reflns_limit_k_min 0
_diffrn_reflns_limit_l_max 37
_diffrn_reflns_limit_l_min 0
_diffrn_reflns_number 46084
_diffrn_reflns_theta_full 28.31
_diffrn_reflns_theta_max 28.31
_diffrn_reflns_theta_min 1.12
_exptl_absorpt_coefficient_mu 10.406
_exptl_absorpt_correction_T_max 1.0000
_exptl_absorpt_correction_T_min 0.4682
_exptl_absorpt_correction_type Xabs
_exptl_crystal_colour black
_exptl_crystal_density_diffrn 1.973
_exptl_crystal_density_method 'not measured'
_exptl_crystal_description rod
_exptl_crystal_F_000 10528
_exptl_crystal_size_max 0.50
_exptl_crystal_size_mid 0.10
_exptl_crystal_size_min 0.10
_refine_diff_density_max 5.662
_refine_diff_density_min -3.317
_refine_diff_density_rms 0.266
_refine_ls_extinction_coef 0.000009(5)
_refine_ls_extinction_expression Fc^*^=kFc[1+0.001xFc^2^\l^3^/sin(2\q)]^-1/4^
_refine_ls_extinction_method SHELXL
_refine_ls_goodness_of_fit_ref 0.973
_refine_ls_hydrogen_treatment mixed
_refine_ls_matrix_type full
_refine_ls_number_parameters 1146
_refine_ls_number_reflns 46084
_refine_ls_number_restraints 20
_refine_ls_restrained_S_all 0.973
_refine_ls_R_factor_all 0.4478
_refine_ls_R_factor_gt 0.1128
_refine_ls_shift/su_max 0.000
_refine_ls_shift/su_mean 0.002
_refine_ls_structure_factor_coef Fsqd
_refine_ls_weighting_details 'calc w=1/[\s^2^(Fo^2^)+(0.1000P)^2^+0.0000P] where P=(Fo^2^+2Fc^2^)/3'
_refine_ls_weighting_scheme calc
_refine_ls_wR_factor_gt 0.2628
_refine_ls_wR_factor_ref 0.3377
_reflns_number_gt 8117
_reflns_number_total 46084
_reflns_threshold_expression >2sigma(I)
_cod_data_source_file ic000925f_3.cif
_cod_data_source_block compound5
_cod_original_formula_sum 'C114.50 H232 Bi10 In8 K6 N15 O36'
_cod_database_code 4321573

loop_
_symmetry_equiv_pos_as_xyz
'x, y, z'
'-x, y+1/2, -z+1/2'
'-x, -y, -z'
'x, -y-1/2, z-1/2'

loop_
_atom_site_label
_atom_site_type_symbol
_atom_site_fract_x
_atom_site_fract_y
_atom_site_fract_z
_atom_site_U_iso_or_equiv
_atom_site_adp_type
_atom_site_occupancy
_atom_site_symmetry_multiplicity
_atom_site_calc_flag
_atom_site_refinement_flags
_atom_site_disorder_assembly
_atom_site_disorder_group
Bi1A Bi 0.35555(6) 0.14364(5) 0.21370(5) 0.0942(5) Uani 1 1 d . . .
In2A In 0.40155(11) 0.23062(9) 0.28033(7) 0.0969(10) Uani 1 1 d . . .
In3A In 0.29325(9) 0.24559(11) 0.20807(12) 0.1066(10) Uani 1 1 d . . .
In4A In 0.35037(8) 0.18652(9) 0.11243(7) 0.0669(7) Uani 1 1 d . . .
In5A In 0.45174(10) 0.17233(13) 0.18384(9) 0.1080(10) Uani 1 1 d . . .
Bi6A Bi 0.36015(6) 0.33891(6) 0.23800(5) 0.0907(5) Uani 1 1 d . . .
Bi7A Bi 0.33130(7) 0.31407(7) 0.13165(5) 0.1180(7) Uani 1 1 d . . .
Bi8A Bi 0.43006(6) 0.27212(7) 0.11407(5) 0.1039(6) Uani 1 1 d . . .
Bi9A Bi 0.46025(6) 0.29983(9) 0.21781(6) 0.1251(7) Uani 1 1 d . . .
Bi1B Bi 0.81460(8) 0.15054(8) 0.04545(8) 0.1544(8) Uani 1 1 d . . .
Bi2B Bi 0.77824(7) 0.26938(8) 0.03395(9) 0.1098(8) Uani 0.50 1 d P . .
In2B In 0.77824(7) 0.26938(8) 0.03395(9) 0.1098(8) Uani 0.50 1 d P . .
In3B In 0.82449(12) 0.20043(14) -0.04683(11) 0.1369(14) Uani 1 1 d . . .
In4B In 0.91836(8) 0.14917(8) 0.01974(7) 0.0589(6) Uani 1 1 d . . .
Bi5B Bi 0.88320(11) 0.19987(10) 0.11586(7) 0.1575(12) Uani 0.50 1 d P . .
In5B In 0.88320(11) 0.19987(10) 0.11586(7) 0.1575(12) Uani 0.50 1 d P . .
Bi6B Bi 0.84773(9) 0.33820(9) -0.01620(7) 0.1267(9) Uani 0.50 1 d P . .
In6B In 0.84773(9) 0.33820(9) -0.01620(7) 0.1267(9) Uani 0.50 1 d P . .
Bi7B Bi 0.91800(9) 0.25033(9) -0.04391(8) 0.1878(12) Uani 1 1 d . . .
Bi8B Bi 0.95061(10) 0.26008(18) 0.07432(16) 0.290(3) Uani 0.50 1 d P . .
In8B In 0.95061(10) 0.26008(18) 0.07432(16) 0.290(3) Uani 0.50 1 d P . .
Bi9B Bi 0.85865(8) 0.32423(8) 0.09356(6) 0.1521(9) Uani 1 1 d . . .
K1 K 0.5612(2) 0.1120(2) 0.94505(19) 0.0486(17) Uani 1 1 d . . .
K2 K 0.6688(2) 0.1550(3) 0.2663(2) 0.0630(19) Uani 1 1 d . . .
K3 K 0.1110(2) 0.0541(3) 0.1945(2) 0.0604(19) Uani 1 1 d . . .
K4 K 0.1771(2) 0.1601(3) 0.9459(2) 0.068(2) Uani 1 1 d . . .
K5 K 0.1126(3) 0.0222(3) 0.6934(2) 0.070(2) Uani 1 1 d . . .
K6 K 0.6106(3) 0.0184(3) 0.5722(2) 0.069(2) Uani 1 1 d . . .
N1 N 0.0785(9) 0.1455(13) 0.9800(9) 0.089(10) Uani 1 1 d . . .
N2 N 0.2748(9) 0.1774(11) 0.9111(12) 0.100(10) Uani 1 1 d . . .
N3 N 0.6161(9) 0.0480(11) 0.2556(10) 0.080(8) Uani 1 1 d . . .
N4 N 0.7235(9) 0.2632(10) 0.2824(8) 0.071(8) Uani 1 1 d . . .
N5 N 0.0640(11) 0.0461(10) 0.5966(8) 0.090(9) Uani 1 1 d . . .
N6 N 0.1599(11) -0.0096(11) 0.7920(9) 0.093(10) Uani 1 1 d . . .
N7 N 0.6535(14) 0.0131(13) 0.4726(9) 0.17(2) Uani 1 1 d D . .
N8 N 0.5666(9) 0.0207(9) 0.6679(8) 0.071(8) Uani 1 1 d . . .
N9 N 0.0393(9) 0.1373(10) 0.2196(9) 0.081(8) Uani 1 1 d . . .
N10 N 0.1826(10) -0.0310(13) 0.1712(12) 0.110(10) Uani 1 1 d . . .
N11 N 0.6411(11) 0.0262(12) 0.9300(11) 0.111(11) Uani 1 1 d . . .
N12 N 0.4863(9) 0.1943(10) 0.9583(7) 0.072(8) Uani 1 1 d . . .
O1 O 0.0987(9) 0.1957(11) 0.8883(7) 0.108(9) Uani 1 1 d . . .
O2 O 0.1944(11) 0.1903(11) 0.8471(7) 0.147(12) Uani 1 1 d . . .
O3 O 0.1465(8) 0.0497(10) 0.9682(7) 0.103(8) Uani 1 1 d . . .
O4 O 0.2425(8) 0.0659(9) 0.9529(7) 0.091(7) Uani 1 1 d . . .
O5 O 0.1510(9) 0.2172(11) 1.0302(7) 0.108(8) Uani 1 1 d . . .
O6 O 0.2338(8) 0.2484(10) 0.9864(8) 0.103(8) Uani 1 1 d . . .
O7 O 0.6786(9) 0.0915(9) 0.1811(7) 0.094(8) Uani 1 1 d . . .
O8 O 0.7139(7) 0.2022(9) 0.1915(6) 0.080(6) Uani 1 1 d . . .
O9 O 0.6871(8) 0.0604(8) 0.3280(7) 0.081(7) Uani 1 1 d . . .
O10 O 0.7469(7) 0.1536(8) 0.3326(6) 0.066(6) Uani 1 1 d . . .
O11 O 0.5740(6) 0.1544(8) 0.2803(8) 0.077(6) Uani 1 1 d . . .
O12 O 0.6233(7) 0.2487(7) 0.3112(6) 0.067(6) Uani 1 1 d . . .
O13 O 0.1547(9) 0.0973(10) 0.6277(10) 0.127(10) Uani 1 1 d . . .
O14 O 0.2074(7) 0.0555(10) 0.7166(8) 0.103(8) Uani 1 1 d . . .
O15 O 0.0903(8) -0.0630(9) 0.6318(7) 0.097(7) Uani 1 1 d . . .
O16 O 0.1261(8) -0.0903(8) 0.7236(8) 0.091(7) Uani 1 1 d . . .
O17 O 0.0269(8) 0.0778(8) 0.6895(7) 0.091(7) Uani 1 1 d . . .
O18 O 0.0769(7) 0.0670(8) 0.7775(7) 0.086(7) Uani 1 1 d . . .
O19 O 0.5669(11) 0.0772(9) 0.4926(9) 0.129(10) Uani 1 1 d . . .
O20 O 0.5177(8) 0.0610(8) 0.5793(8) 0.097(8) Uani 1 1 d . . .
O21 O 0.6179(8) -0.0871(8) 0.5252(6) 0.089(7) Uani 1 1 d . . .
O22 O 0.5948(7) -0.0847(7) 0.6202(6) 0.069(6) Uani 1 1 d . . .
O23 O 0.7034(10) 0.0526(11) 0.5615(9) 0.150(12) Uani 1 1 d D . .
O24 O 0.6590(9) 0.0756(10) 0.6513(9) 0.116(9) Uani 1 1 d . . .
O25 O 0.1206(7) 0.1712(8) 0.1727(6) 0.067(6) Uani 1 1 d . . .
O26 O 0.1967(8) 0.0934(8) 0.1648(7) 0.097(7) Uani 1 1 d . . .
O27 O 0.0191(6) 0.0461(7) 0.1517(6) 0.060(5) Uani 1 1 d . . .
O28 O 0.0949(8) -0.0165(9) 0.1172(7) 0.084(7) Uani 1 1 d . . .
O29 O 0.0802(7) 0.0570(10) 0.2884(7) 0.094(7) Uani 1 1 d . . .
O30 O 0.1373(9) -0.0364(10) 0.2595(7) 0.112(9) Uani 1 1 d . . .
O31 O 0.5848(7) 0.0317(9) 1.0188(7) 0.080(6) Uani 1 1 d . . .
O32 O 0.5018(7) 0.0968(8) 1.0240(6) 0.076(6) Uani 1 1 d . . .
O33 O 0.6543(8) 0.1496(9) 0.9348(8) 0.092(7) Uani 1 1 d . . .
O34 O 0.5834(9) 0.2248(8) 0.9622(7) 0.096(8) Uani 1 1 d . . .
O35 O 0.5560(8) 0.0417(8) 0.8621(8) 0.094(7) Uani 1 1 d . . .
O36 O 0.4912(7) 0.1286(8) 0.8720(7) 0.076(6) Uani 1 1 d . . .
C1 C 0.0489(15) 0.1819(17) 0.9460(14) 0.125(15) Uiso 1 1 d . . .
H1A H 0.0166 0.1709 0.9501 0.150 Uiso 1 1 calc R . .
H1B H 0.0521 0.2201 0.9582 0.150 Uiso 1 1 calc R . .
C2 C 0.0531(15) 0.1856(17) 0.8989(14) 0.125(15) Uiso 1 1 d . . .
H2A H 0.0332 0.2159 0.8861 0.150 Uiso 1 1 calc R . .
H2B H 0.0424 0.1507 0.8838 0.150 Uiso 1 1 calc R . .
C3 C 0.1085(13) 0.2004(15) 0.8408(12) 0.104(12) Uiso 1 1 d . . .
H3A H 0.0862 0.2268 0.8259 0.125 Uiso 1 1 calc R . .
H3B H 0.1024 0.1639 0.8259 0.125 Uiso 1 1 calc R . .
C4 C 0.1544(13) 0.2177(15) 0.8287(12) 0.105(12) Uiso 1 1 d . . .
H4A H 0.1550 0.2161 0.7942 0.125 Uiso 1 1 calc R . .
H4B H 0.1577 0.2571 0.8376 0.125 Uiso 1 1 calc R . .
C5 C 0.2366(17) 0.226(2) 0.8291(17) 0.18(2) Uiso 1 1 d . . .
H5A H 0.2388 0.2266 0.7947 0.213 Uiso 1 1 calc R . .
H5B H 0.2387 0.2644 0.8422 0.213 Uiso 1 1 calc R . .
C6 C 0.2679(15) 0.1837(16) 0.8554(14) 0.127(14) Uiso 1 1 d . . .
H6A H 0.2991 0.1894 0.8441 0.152 Uiso 1 1 calc R . .
H6B H 0.2576 0.1470 0.8436 0.152 Uiso 1 1 calc R . .
C7 C 0.0718(14) 0.0864(17) 0.9751(14) 0.123(14) Uiso 1 1 d . . .
H7A H 0.0435 0.0777 0.9911 0.147 Uiso 1 1 calc R . .
H7B H 0.0646 0.0797 0.9413 0.147 Uiso 1 1 calc R . .
C8 C 0.1042(15) 0.0457(16) 0.9897(14) 0.126(14) Uiso 1 1 d . . .
H8A H 0.0907 0.0088 0.9829 0.151 Uiso 1 1 calc R . .
H8B H 0.1101 0.0486 1.0240 0.151 Uiso 1 1 calc R . .
C9 C 0.1833(15) 0.0104(17) 0.9843(14) 0.128(15) Uiso 1 1 d . . .
H9A H 0.1704 -0.0274 0.9836 0.153 Uiso 1 1 calc R . .
H9B H 0.1928 0.0191 1.0173 0.153 Uiso 1 1 calc R . .
C10 C 0.2259(13) 0.0110(16) 0.9557(13) 0.118(14) Uiso 1 1 d D . .
H10A H 0.2500 -0.0130 0.9707 0.142 Uiso 1 1 calc R . .
H10B H 0.2181 -0.0033 0.9238 0.142 Uiso 1 1 calc R . .
C11 C 0.2848(16) 0.0764(19) 0.9254(17) 0.19(2) Uiso 1 1 d D . .
H11A H 0.2778 0.0637 0.8929 0.226 Uiso 1 1 calc R . .
H11B H 0.3100 0.0529 0.9389 0.226 Uiso 1 1 calc R . .
C12 C 0.3030(15) 0.1363(17) 0.9233(14) 0.126(15) Uiso 1 1 d . . .
H12A H 0.3172 0.1452 0.9547 0.151 Uiso 1 1 calc R . .
H12B H 0.3280 0.1365 0.9013 0.151 Uiso 1 1 calc R . .
C13 C 0.0839(16) 0.1749(19) 1.0266(16) 0.162(18) Uiso 1 1 d . . .
H13A H 0.1002 0.1469 1.0466 0.194 Uiso 1 1 calc R . .
H13B H 0.0520 0.1749 1.0368 0.194 Uiso 1 1 calc R . .
C14 C 0.1015(17) 0.2249(18) 1.0458(15) 0.149(17) Uiso 1 1 d . . .
H14A H 0.1002 0.2262 1.0803 0.179 Uiso 1 1 calc R . .
H14B H 0.0862 0.2578 1.0315 0.179 Uiso 1 1 calc R . .
C15 C 0.1734(14) 0.2682(15) 1.0380(13) 0.109(13) Uiso 1 1 d . . .
H15A H 0.1678 0.2813 1.0699 0.131 Uiso 1 1 calc R . .
H15B H 0.1603 0.2957 1.0154 0.131 Uiso 1 1 calc R . .
C16 C 0.2245(13) 0.2641(16) 1.0329(13) 0.121(14) Uiso 1 1 d D . .
H16A H 0.2391 0.3003 1.0403 0.145 Uiso 1 1 calc R . .
H16B H 0.2379 0.2365 1.0553 0.145 Uiso 1 1 calc R . .
C17 C 0.2857(14) 0.2406(17) 0.9781(14) 0.140(16) Uiso 1 1 d D . .
H17A H 0.3021 0.2756 0.9857 0.168 Uiso 1 1 calc R . .
H17B H 0.2985 0.2118 0.9996 0.168 Uiso 1 1 calc R . .
C18 C 0.2937(14) 0.2256(17) 0.9320(13) 0.115(13) Uiso 1 1 d . . .
H18A H 0.3274 0.2229 0.9301 0.138 Uiso 1 1 calc R . .
H18B H 0.2833 0.2569 0.9118 0.138 Uiso 1 1 calc R . .
C19 C 0.6300(14) 0.0164(15) 0.2111(12) 0.117(13) Uiso 1 1 d . . .
H19A H 0.6045 -0.0086 0.2010 0.141 Uiso 1 1 calc R . .
H19B H 0.6571 -0.0070 0.2200 0.141 Uiso 1 1 calc R . .
C20 C 0.6424(14) 0.0539(16) 0.1671(13) 0.122(14) Uiso 1 1 d . . .
H20A H 0.6522 0.0300 0.1414 0.146 Uiso 1 1 calc R . .
H20B H 0.6148 0.0748 0.1554 0.146 Uiso 1 1 calc R . .
C21 C 0.6965(12) 0.1229(14) 0.1449(12) 0.097(11) Uiso 1 1 d . . .
H21A H 0.6718 0.1470 0.1312 0.116 Uiso 1 1 calc R . .
H21B H 0.7056 0.0974 0.1200 0.116 Uiso 1 1 calc R . .
C22 C 0.7394(14) 0.1603(16) 0.1602(13) 0.122(14) Uiso 1 1 d . . .
H22A H 0.7636 0.1393 0.1784 0.147 Uiso 1 1 calc R . .
H22B H 0.7528 0.1785 0.1331 0.147 Uiso 1 1 calc R . .
C23 C 0.7435(13) 0.2457(14) 0.1980(12) 0.098(12) Uiso 1 1 d . . .
H23A H 0.7448 0.2663 0.1682 0.118 Uiso 1 1 calc R . .
H23B H 0.7747 0.2312 0.2063 0.118 Uiso 1 1 calc R . .
C24 C 0.7298(11) 0.2848(12) 0.2357(10) 0.074(9) Uiso 1 1 d . . .
H24A H 0.7535 0.3141 0.2387 0.088 Uiso 1 1 calc R . .
H24B H 0.7007 0.3027 0.2245 0.088 Uiso 1 1 calc R . .
C25 C 0.6200(11) 0.0112(13) 0.2922(11) 0.078(10) Uiso 1 1 d . . .
H25A H 0.6093 -0.0257 0.2815 0.093 Uiso 1 1 calc R . .
H25B H 0.6004 0.0234 0.3175 0.093 Uiso 1 1 calc R . .
C26 C 0.6713(12) 0.0078(14) 0.3115(11) 0.087(11) Uiso 1 1 d . . .
H26A H 0.6741 -0.0194 0.3373 0.104 Uiso 1 1 calc R . .
H26B H 0.6907 -0.0050 0.2863 0.104 Uiso 1 1 calc R . .
C27 C 0.7340(13) 0.0614(13) 0.3487(12) 0.090(11) Uiso 1 1 d . . .
H27A H 0.7372 0.0333 0.3738 0.107 Uiso 1 1 calc R . .
H27B H 0.7556 0.0518 0.3245 0.107 Uiso 1 1 calc R . .
C28 C 0.7457(11) 0.1135(11) 0.3675(10) 0.065(9) Uiso 1 1 d . . .
H28A H 0.7762 0.1113 0.3845 0.077 Uiso 1 1 calc R . .
H28B H 0.7229 0.1243 0.3903 0.077 Uiso 1 1 calc R . .
C29 C 0.7597(14) 0.2003(15) 0.3489(13) 0.114(13) Uiso 1 1 d . . .
H29A H 0.7896 0.1957 0.3668 0.137 Uiso 1 1 calc R . .
H29B H 0.7370 0.2131 0.3710 0.137 Uiso 1 1 calc R . .
C30 C 0.7657(13) 0.2519(13) 0.3057(12) 0.096(12) Uiso 1 1 d . . .
H30A H 0.7781 0.2861 0.3207 0.115 Uiso 1 1 calc R . .
H30B H 0.7877 0.2392 0.2829 0.115 Uiso 1 1 calc R . .
C31 C 0.5702(13) 0.0636(14) 0.2421(11) 0.100(12) Uiso 1 1 d . . .
H31A H 0.5503 0.0304 0.2397 0.120 Uiso 1 1 calc R . .
H31B H 0.5692 0.0818 0.2110 0.120 Uiso 1 1 calc R . .
C32 C 0.5518(12) 0.1054(13) 0.2807(11) 0.089(11) Uiso 1 1 d . . .
H32A H 0.5184 0.1116 0.2744 0.107 Uiso 1 1 calc R . .
H32B H 0.5564 0.0885 0.3122 0.107 Uiso 1 1 calc R . .
C33 C 0.5575(12) 0.1912(13) 0.3109(11) 0.081(10) Uiso 1 1 d . . .
H33A H 0.5698 0.1823 0.3430 0.097 Uiso 1 1 calc R . .
H33B H 0.5235 0.1883 0.3103 0.097 Uiso 1 1 calc R . .
C34 C 0.5705(12) 0.2471(12) 0.2991(11) 0.083(10) Uiso 1 1 d . . .
H34A H 0.5542 0.2744 0.3179 0.099 Uiso 1 1 calc R . .
H34B H 0.5634 0.2547 0.2654 0.099 Uiso 1 1 calc R . .
C35 C 0.6409(11) 0.3002(13) 0.2983(11) 0.081(10) Uiso 1 1 d . . .
H35A H 0.6261 0.3301 0.3155 0.097 Uiso 1 1 calc R . .
H35B H 0.6346 0.3064 0.2643 0.097 Uiso 1 1 calc R . .
C36 C 0.6960(12) 0.3003(14) 0.3108(12) 0.098(12) Uiso 1 1 d . . .
H36A H 0.7074 0.3385 0.3073 0.118 Uiso 1 1 calc R . .
H36B H 0.7014 0.2900 0.3442 0.118 Uiso 1 1 calc R . .
C37 C 0.0875(18) 0.0950(14) 0.5746(18) 0.19(2) Uiso 1 1 d D . .
H37A H 0.0753 0.0995 0.5418 0.222 Uiso 1 1 calc R . .
H37B H 0.0805 0.1291 0.5919 0.222 Uiso 1 1 calc R . .
C38 C 0.1368(19) 0.088(2) 0.5753(17) 0.18(2) Uiso 1 1 d . . .
H38A H 0.1508 0.1148 0.5544 0.219 Uiso 1 1 calc R . .
H38B H 0.1446 0.0499 0.5650 0.219 Uiso 1 1 calc R . .
C39 C 0.2068(16) 0.0948(18) 0.6372(14) 0.145(16) Uiso 1 1 d . . .
H39A H 0.2182 0.0578 0.6287 0.174 Uiso 1 1 calc R . .
H39B H 0.2217 0.1225 0.6177 0.174 Uiso 1 1 calc R . .
C40 C 0.2185(14) 0.1054(16) 0.6855(13) 0.124(14) Uiso 1 1 d . . .
H40A H 0.2012 0.1381 0.6956 0.149 Uiso 1 1 calc R . .
H40B H 0.2517 0.1139 0.6895 0.149 Uiso 1 1 calc R . .
C41 C 0.2234(14) 0.0589(16) 0.7676(13) 0.125(14) Uiso 1 1 d . . .
H41A H 0.2076 0.0899 0.7826 0.151 Uiso 1 1 calc R . .
H41B H 0.2569 0.0663 0.7703 0.151 Uiso 1 1 calc R . .
C42 C 0.2127(17) 0.0025(19) 0.7941(15) 0.156(18) Uiso 1 1 d . . .
H42A H 0.2288 -0.0284 0.7794 0.187 Uiso 1 1 calc R . .
H42B H 0.2244 0.0052 0.8272 0.187 Uiso 1 1 calc R . .
C43 C 0.0679(12) -0.0063(12) 0.5696(11) 0.091(11) Uiso 1 1 d D . .
H43A H 0.0491 -0.0031 0.5398 0.109 Uiso 1 1 calc R . .
H43B H 0.1004 -0.0113 0.5618 0.109 Uiso 1 1 calc R . .
C44 C 0.0535(13) -0.0539(14) 0.5941(12) 0.106(12) Uiso 1 1 d . . .
H44A H 0.0508 -0.0862 0.5730 0.128 Uiso 1 1 calc R . .
H44B H 0.0235 -0.0473 0.6076 0.128 Uiso 1 1 calc R . .
C45 C 0.0896(13) -0.1161(14) 0.6519(12) 0.096(11) Uiso 1 1 d . . .
H45A H 0.0941 -0.1445 0.6277 0.115 Uiso 1 1 calc R . .
H45B H 0.0596 -0.1228 0.6655 0.115 Uiso 1 1 calc R . .
C46 C 0.1267(12) -0.1195(15) 0.6888(12) 0.091(11) Uiso 1 1 d . . .
H46A H 0.1282 -0.1583 0.6996 0.110 Uiso 1 1 calc R . .
H46B H 0.1559 -0.1118 0.6739 0.110 Uiso 1 1 calc R . .
C47 C 0.1606(15) -0.1019(16) 0.7618(14) 0.127(15) Uiso 1 1 d . . .
H47A H 0.1569 -0.1405 0.7724 0.152 Uiso 1 1 calc R . .
H47B H 0.1917 -0.0983 0.7498 0.152 Uiso 1 1 calc R . .
C48 C 0.1569(12) -0.0668(14) 0.7993(11) 0.087(11) Uiso 1 1 d . . .
H48A H 0.1813 -0.0770 0.8233 0.104 Uiso 1 1 calc R . .
H48B H 0.1270 -0.0743 0.8129 0.104 Uiso 1 1 calc R . .
C49 C 0.0166(17) 0.070(2) 0.6065(16) 0.160(19) Uiso 1 1 d . . .
H49A H 0.0062 0.0933 0.5792 0.192 Uiso 1 1 calc R . .
H49B H -0.0053 0.0393 0.6081 0.192 Uiso 1 1 calc R . .
C50 C 0.0128(15) 0.1052(16) 0.6502(14) 0.128(15) Uiso 1 1 d . . .
H50A H 0.0316 0.1390 0.6475 0.153 Uiso 1 1 calc R . .
H50B H -0.0196 0.1167 0.6526 0.153 Uiso 1 1 calc R . .
C51 C 0.0202(15) 0.1169(17) 0.7250(14) 0.140(16) Uiso 1 1 d . . .
H51A H -0.0109 0.1332 0.7212 0.168 Uiso 1 1 calc R . .
H51B H 0.0433 0.1469 0.7241 0.168 Uiso 1 1 calc R . .
C52 C 0.0263(13) 0.0830(14) 0.7739(11) 0.098(12) Uiso 1 1 d . . .
H52A H 0.0185 0.1065 0.8007 0.118 Uiso 1 1 calc R . .
H52B H 0.0065 0.0497 0.7732 0.118 Uiso 1 1 calc R . .
C53 C 0.0879(12) 0.0350(14) 0.8149(11) 0.090(11) Uiso 1 1 d . . .
H53A H 0.0715 -0.0006 0.8109 0.108 Uiso 1 1 calc R . .
H53B H 0.0768 0.0532 0.8431 0.108 Uiso 1 1 calc R . .
C54 C 0.1411(14) 0.0230(16) 0.8233(13) 0.116(13) Uiso 1 1 d . . .
H54A H 0.1576 0.0588 0.8241 0.139 Uiso 1 1 calc R . .
H54B H 0.1462 0.0059 0.8546 0.139 Uiso 1 1 calc R . .
C55 C 0.6405(14) 0.0567(17) 0.4479(14) 0.121(14) Uiso 1 1 d . . .
H55A H 0.6533 0.0547 0.4166 0.146 Uiso 1 1 calc R . .
H55B H 0.6525 0.0905 0.4637 0.146 Uiso 1 1 calc R . .
C56 C 0.5882(12) 0.0593(14) 0.4426(11) 0.093(11) Uiso 1 1 d . . .
H56A H 0.5759 0.0227 0.4327 0.111 Uiso 1 1 calc R . .
H56B H 0.5787 0.0866 0.4181 0.111 Uiso 1 1 calc R . .
C57 C 0.5198(14) 0.0848(17) 0.4983(13) 0.114(15) Uiso 1 1 d . . .
H57A H 0.5034 0.0501 0.4895 0.137 Uiso 1 1 calc R . .
H57B H 0.5082 0.1139 0.4764 0.137 Uiso 1 1 calc R . .
C58 C 0.5081(13) 0.1002(14) 0.5460(11) 0.098(11) Uiso 1 1 d . . .
H58A H 0.5252 0.1344 0.5551 0.118 Uiso 1 1 calc R . .
H58B H 0.4749 0.1089 0.5455 0.118 Uiso 1 1 calc R . .
C59 C 0.5056(13) 0.0800(15) 0.6277(12) 0.109(13) Uiso 1 1 d . . .
H59A H 0.5222 0.1147 0.6360 0.131 Uiso 1 1 calc R . .
H59B H 0.4722 0.0872 0.6279 0.131 Uiso 1 1 calc R . .
C60 C 0.5188(12) 0.0364(13) 0.6622(11) 0.083(10) Uiso 1 1 d . . .
H60A H 0.5090 0.0488 0.6931 0.099 Uiso 1 1 calc R . .
H60B H 0.5008 0.0029 0.6536 0.099 Uiso 1 1 calc R . .
C61 C 0.6449(16) -0.0398(18) 0.4561(15) 0.145(17) Uiso 1 1 d . . .
H61A H 0.6646 -0.0465 0.4296 0.174 Uiso 1 1 calc R . .
H61B H 0.6125 -0.0415 0.4436 0.174 Uiso 1 1 calc R . .
C62 C 0.6527(14) -0.0872(16) 0.4912(13) 0.120(14) Uiso 1 1 d . . .
H62A H 0.6520 -0.1229 0.4743 0.143 Uiso 1 1 calc R . .
H62B H 0.6835 -0.0832 0.5075 0.143 Uiso 1 1 calc R . .
C63 C 0.6276(12) -0.1327(13) 0.5564(11) 0.082(10) Uiso 1 1 d . . .
H63A H 0.6290 -0.1680 0.5390 0.098 Uiso 1 1 calc R . .
H63B H 0.6571 -0.1271 0.5749 0.098 Uiso 1 1 calc R . .
C64 C 0.5921(13) -0.1321(14) 0.5839(12) 0.099(12) Uiso 1 1 d . . .
H64A H 0.5910 -0.1678 0.6007 0.119 Uiso 1 1 calc R . .
H64B H 0.5633 -0.1283 0.5641 0.119 Uiso 1 1 calc R . .
C65 C 0.5664(11) -0.0831(12) 0.6597(10) 0.075(10) Uiso 1 1 d . . .
H65A H 0.5338 -0.0866 0.6482 0.090 Uiso 1 1 calc R . .
H65B H 0.5740 -0.1152 0.6801 0.090 Uiso 1 1 calc R . .
C66 C 0.5716(12) -0.0352(13) 0.6859(11) 0.084(10) Uiso 1 1 d . . .
H66A H 0.6028 -0.0371 0.7014 0.101 Uiso 1 1 calc R . .
H66B H 0.5498 -0.0384 0.7111 0.101 Uiso 1 1 calc R . .
C67 C 0.709(3) 0.022(3) 0.4846(14) 0.33(5) Uiso 1 1 d D . .
H67A H 0.7222 -0.0127 0.4982 0.394 Uiso 1 1 calc R . .
H67B H 0.7241 0.0301 0.4555 0.394 Uiso 1 1 calc R . .
C68 C 0.7145(17) 0.058(2) 0.5111(13) 0.21(2) Uiso 1 1 d D . .
H68A H 0.6966 0.0899 0.4981 0.248 Uiso 1 1 calc R . .
H68B H 0.7474 0.0683 0.5108 0.248 Uiso 1 1 calc R . .
C69 C 0.7204(14) 0.0813(16) 0.5963(12) 0.114(13) Uiso 1 1 d D . .
H69A H 0.7131 0.1206 0.5898 0.137 Uiso 1 1 calc R . .
H69B H 0.7543 0.0776 0.5968 0.137 Uiso 1 1 calc R . .
C70 C 0.7066(14) 0.0692(16) 0.6423(12) 0.111(13) Uiso 1 1 d . . .
H70A H 0.7247 0.0931 0.6646 0.133 Uiso 1 1 calc R . .
H70B H 0.7154 0.0305 0.6497 0.133 Uiso 1 1 calc R . .
C71 C 0.6405(13) 0.0610(15) 0.6946(12) 0.105(13) Uiso 1 1 d . . .
H71A H 0.6552 0.0847 0.7194 0.126 Uiso 1 1 calc R . .
H71B H 0.6495 0.0223 0.7019 0.126 Uiso 1 1 calc R . .
C72 C 0.5881(12) 0.0658(14) 0.6973(12) 0.097(11) Uiso 1 1 d . . .
H72A H 0.5796 0.0619 0.7301 0.116 Uiso 1 1 calc R . .
H72B H 0.5774 0.1023 0.6854 0.116 Uiso 1 1 calc R . .
C73 C 0.0552(14) 0.1942(16) 0.1980(13) 0.119(14) Uiso 1 1 d . . .
H73A H 0.0437 0.1944 0.1648 0.143 Uiso 1 1 calc R . .
H73B H 0.0384 0.2237 0.2138 0.143 Uiso 1 1 calc R . .
C74 C 0.0995(14) 0.2098(16) 0.1988(13) 0.108(13) Uiso 1 1 d . . .
H74A H 0.1024 0.2471 0.1850 0.129 Uiso 1 1 calc R . .
H74B H 0.1132 0.2104 0.2313 0.129 Uiso 1 1 calc R . .
C75 C 0.1646(15) 0.1884(17) 0.1675(14) 0.138(16) Uiso 1 1 d . . .
H75A H 0.1792 0.1962 0.1989 0.165 Uiso 1 1 calc R . .
H75B H 0.1636 0.2235 0.1497 0.165 Uiso 1 1 calc R . .
C76 C 0.1954(13) 0.1471(14) 0.1422(12) 0.105(12) Uiso 1 1 d . . .
H76A H 0.1834 0.1428 0.1093 0.126 Uiso 1 1 calc R . .
H76B H 0.2270 0.1621 0.1420 0.126 Uiso 1 1 calc R . .
C77 C 0.2305(14) 0.0525(15) 0.1477(13) 0.116(13) Uiso 1 1 d . . .
H77A H 0.2621 0.0673 0.1527 0.139 Uiso 1 1 calc R . .
H77B H 0.2243 0.0461 0.1138 0.139 Uiso 1 1 calc R . .
C78 C 0.2266(15) -0.0017(16) 0.1740(13) 0.124(14) Uiso 1 1 d . . .
H78A H 0.2348 0.0056 0.2075 0.149 Uiso 1 1 calc R . .
H78B H 0.2502 -0.0272 0.1627 0.149 Uiso 1 1 calc R . .
C79 C -0.0080(13) 0.1195(13) 0.2030(11) 0.089(11) Uiso 1 1 d . . .
H79A H -0.0293 0.1513 0.2028 0.107 Uiso 1 1 calc R . .
H79B H -0.0194 0.0907 0.2241 0.107 Uiso 1 1 calc R . .
C80 C -0.0052(12) 0.0960(13) 0.1526(11) 0.090(11) Uiso 1 1 d . . .
H80A H -0.0368 0.0901 0.1387 0.108 Uiso 1 1 calc R . .
H80B H 0.0100 0.1235 0.1330 0.108 Uiso 1 1 calc R . .
C81 C 0.0175(11) 0.0229(12) 0.1047(11) 0.082(10) Uiso 1 1 d . . .
H81A H -0.0144 0.0127 0.0946 0.099 Uiso 1 1 calc R . .
H81B H 0.0289 0.0501 0.0823 0.099 Uiso 1 1 calc R . .
C82 C 0.0470(13) -0.0261(14) 0.1067(12) 0.098(12) Uiso 1 1 d . . .
H82A H 0.0357 -0.0515 0.1307 0.117 Uiso 1 1 calc R . .
H82B H 0.0434 -0.0453 0.0761 0.117 Uiso 1 1 calc R . .
C83 C 0.1245(12) -0.0621(14) 0.1141(11) 0.087(11) Uiso 1 1 d . . .
H83A H 0.1203 -0.0784 0.0825 0.105 Uiso 1 1 calc R . .
H83B H 0.1161 -0.0905 0.1371 0.105 Uiso 1 1 calc R . .
C84 C 0.1761(12) -0.0463(14) 0.1237(12) 0.091(11) Uiso 1 1 d . . .
H84A H 0.1960 -0.0782 0.1171 0.110 Uiso 1 1 calc R . .
H84B H 0.1843 -0.0152 0.1033 0.110 Uiso 1 1 calc R . .
C85 C 0.0444(13) 0.1426(14) 0.2747(12) 0.108(13) Uiso 1 1 d . . .
H85A H 0.0221 0.1703 0.2850 0.130 Uiso 1 1 calc R . .
H85B H 0.0757 0.1563 0.2839 0.130 Uiso 1 1 calc R . .
C86 C 0.0364(14) 0.0875(15) 0.3000(13) 0.121(14) Uiso 1 1 d . . .
H86A H 0.0344 0.0927 0.3341 0.145 Uiso 1 1 calc R . .
H86B H 0.0084 0.0684 0.2870 0.145 Uiso 1 1 calc R . .
C87 C 0.0817(15) -0.0003(17) 0.3137(14) 0.140(16) Uiso 1 1 d . . .
H87A H 0.0764 0.0051 0.3472 0.168 Uiso 1 1 calc R . .
H87B H 0.0567 -0.0240 0.2999 0.168 Uiso 1 1 calc R . .
C88 C 0.1250(12) -0.0277(15) 0.3095(12) 0.116(13) Uiso 1 1 d D . .
H88A H 0.1240 -0.0641 0.3252 0.140 Uiso 1 1 calc R . .
H88B H 0.1496 -0.0056 0.3259 0.140 Uiso 1 1 calc R . .
C89 C 0.1847(12) -0.0584(15) 0.2560(11) 0.105(12) Uiso 1 1 d D . .
H89A H 0.1903 -0.0914 0.2759 0.127 Uiso 1 1 calc R . .
H89B H 0.2083 -0.0300 0.2639 0.127 Uiso 1 1 calc R . .
C90 C 0.1824(13) -0.0725(15) 0.2048(12) 0.100(12) Uiso 1 1 d . . .
H90A H 0.2086 -0.0973 0.1995 0.120 Uiso 1 1 calc R . .
H90B H 0.1540 -0.0945 0.1983 0.120 Uiso 1 1 calc R . .
C91 C 0.6463(12) -0.0041(15) 0.9771(12) 0.103(12) Uiso 1 1 d . . .
H91A H 0.6630 -0.0390 0.9721 0.124 Uiso 1 1 calc R . .
H91B H 0.6660 0.0188 0.9988 0.124 Uiso 1 1 calc R . .
C92 C 0.6021(13) -0.0182(15) 1.0016(13) 0.109(13) Uiso 1 1 d . . .
H92A H 0.5792 -0.0354 0.9791 0.130 Uiso 1 1 calc R . .
H92B H 0.6090 -0.0444 1.0276 0.130 Uiso 1 1 calc R . .
C93 C 0.5504(13) 0.0239(14) 1.0512(12) 0.100(12) Uiso 1 1 d . . .
H93A H 0.5271 -0.0022 1.0376 0.120 Uiso 1 1 calc R . .
H93B H 0.5647 0.0066 1.0799 0.120 Uiso 1 1 calc R . .
C94 C 0.5297(13) 0.0696(15) 1.0629(12) 0.102(12) Uiso 1 1 d . . .
H94A H 0.5533 0.0962 1.0752 0.123 Uiso 1 1 calc R . .
H94B H 0.5093 0.0612 1.0885 0.123 Uiso 1 1 calc R . .
C95 C 0.4783(13) 0.1388(15) 1.0353(12) 0.102(12) Uiso 1 1 d . . .
H95A H 0.4992 0.1644 1.0533 0.122 Uiso 1 1 calc R . .
H95B H 0.4548 0.1263 1.0566 0.122 Uiso 1 1 calc R . .
C96 C 0.4540(10) 0.1713(12) 0.9952(10) 0.071(9) Uiso 1 1 d . . .
H96A H 0.4373 0.2027 1.0087 0.085 Uiso 1 1 calc R . .
H96B H 0.4308 0.1470 0.9791 0.085 Uiso 1 1 calc R . .
C97 C 0.6765(15) 0.0554(16) 0.9126(13) 0.116(14) Uiso 1 1 d . . .
H97A H 0.6683 0.0667 0.8799 0.139 Uiso 1 1 calc R . .
H97B H 0.7044 0.0320 0.9127 0.139 Uiso 1 1 calc R . .
C98 C 0.6863(16) 0.1073(18) 0.9434(14) 0.138(16) Uiso 1 1 d . . .
H98A H 0.6863 0.0966 0.9768 0.166 Uiso 1 1 calc R . .
H98B H 0.7173 0.1215 0.9375 0.166 Uiso 1 1 calc R . .
C99 C 0.6616(14) 0.1994(16) 0.9590(13) 0.119(14) Uiso 1 1 d . . .
H99A H 0.6926 0.2139 0.9534 0.142 Uiso 1 1 calc R . .
H99B H 0.6599 0.1931 0.9931 0.142 Uiso 1 1 calc R . .
C100 C 0.6241(12) 0.2423(13) 0.9417(11) 0.088(11) Uiso 1 1 d . . .
H00A H 0.6328 0.2800 0.9522 0.106 Uiso 1 1 calc R . .
H00B H 0.6200 0.2420 0.9071 0.106 Uiso 1 1 calc R . .
C101 C 0.5486(12) 0.2632(13) 0.9535(11) 0.082(10) Uiso 1 1 d . . .
H01A H 0.5594 0.3002 0.9642 0.098 Uiso 1 1 calc R . .
H01B H 0.5408 0.2653 0.9194 0.098 Uiso 1 1 calc R . .
C102 C 0.5087(13) 0.2483(14) 0.9773(12) 0.106(12) Uiso 1 1 d . . .
H02A H 0.4859 0.2786 0.9740 0.127 Uiso 1 1 calc R . .
H02B H 0.5173 0.2437 1.0110 0.127 Uiso 1 1 calc R . .
C103 C 0.6258(15) -0.0093(18) 0.8930(15) 0.138(16) Uiso 1 1 d . . .
H03A H 0.6534 -0.0230 0.8780 0.166 Uiso 1 1 calc R . .
H03B H 0.6112 -0.0417 0.9072 0.166 Uiso 1 1 calc R . .
C104 C 0.5946(16) 0.0110(18) 0.8567(14) 0.130(15) Uiso 1 1 d . . .
H04A H 0.5841 -0.0220 0.8385 0.156 Uiso 1 1 calc R . .
H04B H 0.6135 0.0328 0.8357 0.156 Uiso 1 1 calc R . .
C105 C 0.5244(13) 0.0665(14) 0.8250(11) 0.093(11) Uiso 1 1 d . . .
H05A H 0.5403 0.0978 0.8106 0.112 Uiso 1 1 calc R . .
H05B H 0.5178 0.0385 0.8003 0.112 Uiso 1 1 calc R . .
C106 C 0.4841(13) 0.0847(15) 0.8407(13) 0.106(12) Uiso 1 1 d . . .
H06A H 0.4687 0.0540 0.8566 0.127 Uiso 1 1 calc R . .
H06B H 0.4637 0.0968 0.8138 0.127 Uiso 1 1 calc R . .
C107 C 0.4502(12) 0.1499(13) 0.8855(11) 0.084(10) Uiso 1 1 d . . .
H07A H 0.4347 0.1220 0.9045 0.101 Uiso 1 1 calc R . .
H07B H 0.4299 0.1575 0.8573 0.101 Uiso 1 1 calc R . .
C108 C 0.4573(12) 0.2067(13) 0.9160(11) 0.097(11) Uiso 1 1 d . . .
H08A H 0.4721 0.2353 0.8972 0.117 Uiso 1 1 calc R . .
H08B H 0.4271 0.2211 0.9248 0.117 Uiso 1 1 calc R . .
C0 C 0.0677(17) 0.1655(18) 0.432(3) 0.13(3) Uiso 0.50 1 d PD . .
C01 C 0.1521(11) 0.1205(12) 0.4399(12) 0.044(14) Uiso 0.50 1 d PGD . .
C02 C 0.1828(9) 0.0749(17) 0.4439(13) 0.10(2) Uiso 0.50 1 d PG . .
C03 C 0.1653(14) 0.0204(14) 0.4469(14) 0.09(2) Uiso 0.50 1 d PG . .
C04 C 0.1171(15) 0.0115(10) 0.4460(13) 0.076(19) Uiso 0.50 1 d PG . .
C05 C 0.0864(10) 0.0570(14) 0.4421(12) 0.048(15) Uiso 0.50 1 d PGD . .
C06 C 0.1039(11) 0.1115(11) 0.4390(12) 0.065(17) Uiso 0.50 1 d PG . .
N01 N 0.8877(18) 0.301(2) 0.2480(18) 0.099(18) Uiso 0.50 1 d PD . .
C07 C 0.927(2) 0.261(2) 0.2500(15) 0.10(2) Uiso 0.50 1 d PD . .
C08 C 0.9511(15) 0.2680(18) 0.2999(14) 0.038(13) Uiso 0.50 1 d PD . .
N02 N 0.925(2) 0.318(2) 0.3154(19) 0.17(3) Uiso 0.50 1 d PD . .
N03 N 0.615(3) 0.193(3) 0.576(2) 0.20(4) Uiso 0.50 1 d PD . .
C09 C 0.585(3) 0.236(3) 0.5979(18) 0.13(3) Uiso 0.50 1 d PD . .
C010 C 0.604(3) 0.229(3) 0.6493(16) 0.14(3) Uiso 0.50 1 d PD . .
N04 N 0.583(2) 0.295(2) 0.6611(18) 0.12(2) Uiso 0.50 1 d PD . .
N05 N 0.792(3) -0.131(3) 0.695(2) 0.16(3) Uiso 0.50 1 d PD . .
C011 C 0.759(3) -0.087(4) 0.713(3) 0.23(5) Uiso 0.50 1 d PD . .
C012 C 0.744(3) -0.111(4) 0.664(2) 0.11(3) Uiso 0.50 1 d PD . .
N06 N 0.717(3) -0.127(3) 0.650(2) 0.16(3) Uiso 0.50 1 d PD . .

loop_
_atom_site_aniso_label
_atom_site_aniso_U_11
_atom_site_aniso_U_22
_atom_site_aniso_U_33
_atom_site_aniso_U_23
_atom_site_aniso_U_13
_atom_site_aniso_U_12
Bi1A 0.1418(16) 0.0612(9) 0.0782(9) 0.0060(7) -0.0059(10) -0.0085(9)
In2A 0.180(3) 0.0646(15) 0.0406(13) 0.0039(12) -0.0395(16) 0.0076(18)
In3A 0.0417(19) 0.0882(19) 0.194(3) -0.0359(19) 0.0429(19) -0.0087(15)
In4A 0.0624(18) 0.0869(16) 0.0497(13) -0.0112(12) -0.0110(12) -0.0085(14)
In5A 0.077(2) 0.139(2) 0.105(2) -0.0183(18) -0.0177(17) 0.0616(19)
Bi6A 0.0969(13) 0.0742(9) 0.0983(10) -0.0244(8) -0.0175(9) 0.0147(9)
Bi7A 0.1406(17) 0.1324(14) 0.0796(10) 0.0171(10) -0.0064(10) 0.0621(12)
Bi8A 0.0963(14) 0.1299(13) 0.0900(10) -0.0185(10) 0.0451(10) -0.0333(11)
Bi9A 0.0691(13) 0.1828(18) 0.1216(13) -0.0298(12) -0.0114(10) -0.0299(12)
Bi1B 0.1346(19) 0.1071(14) 0.226(2) 0.0013(14) 0.0461(17) -0.0070(13)
Bi2B 0.0551(15) 0.0802(13) 0.199(2) -0.0315(14) 0.0509(15) 0.0123(11)
In2B 0.0551(15) 0.0802(13) 0.199(2) -0.0315(14) 0.0509(15) 0.0123(11)
In3B 0.111(3) 0.153(3) 0.140(3) -0.088(2) -0.049(2) 0.046(2)
In4B 0.0515(17) 0.0602(14) 0.0644(14) -0.0124(11) -0.0026(12) 0.0239(12)
Bi5B 0.258(4) 0.137(2) 0.0754(14) 0.0247(13) -0.0009(17) 0.075(2)
In5B 0.258(4) 0.137(2) 0.0754(14) 0.0247(13) -0.0009(17) 0.075(2)
Bi6B 0.171(3) 0.1065(16) 0.1056(16) 0.0319(13) 0.0324(16) 0.0490(16)
In6B 0.171(3) 0.1065(16) 0.1056(16) 0.0319(13) 0.0324(16) 0.0490(16)
Bi7B 0.222(3) 0.1546(18) 0.204(2) 0.0880(16) 0.163(2) 0.0829(17)
Bi8B 0.076(2) 0.375(5) 0.411(6) -0.290(5) -0.058(3) 0.009(3)
In8B 0.076(2) 0.375(5) 0.411(6) -0.290(5) -0.058(3) 0.009(3)
Bi9B 0.214(2) 0.1250(14) 0.1105(13) -0.0501(11) -0.0523(14) 0.0720(15)
K1 0.043(5) 0.058(4) 0.044(3) -0.003(3) -0.002(3) 0.002(3)
K2 0.051(5) 0.067(4) 0.072(4) -0.001(4) 0.007(4) -0.007(4)
K3 0.042(5) 0.071(4) 0.068(4) -0.002(4) 0.010(4) 0.006(4)
K4 0.049(5) 0.089(5) 0.065(4) 0.004(4) -0.002(4) -0.007(4)
K5 0.079(6) 0.061(4) 0.071(4) 0.003(4) 0.012(4) -0.021(4)
K6 0.083(6) 0.073(5) 0.053(4) 0.004(3) 0.004(4) -0.010(4)
N1 0.06(2) 0.14(3) 0.073(18) -0.061(18) 0.049(16) -0.044(19)
N2 0.034(19) 0.08(2) 0.19(3) 0.06(2) 0.038(19) -0.013(16)
N3 0.03(2) 0.10(2) 0.11(2) -0.008(18) 0.012(17) -0.003(15)
N4 0.06(2) 0.091(19) 0.063(17) 0.003(14) -0.029(15) -0.008(16)
N5 0.13(3) 0.059(17) 0.084(19) 0.017(15) 0.011(18) -0.022(18)
N6 0.11(3) 0.09(2) 0.084(19) -0.049(17) -0.006(18) 0.035(19)
N7 0.39(7) 0.07(2) 0.054(18) 0.007(17) 0.07(3) 0.02(3)
N8 0.07(2) 0.055(16) 0.085(18) -0.004(14) -0.026(16) -0.002(15)
N9 0.05(2) 0.10(2) 0.11(2) 0.041(16) 0.029(16) 0.036(16)
N10 0.06(2) 0.11(2) 0.15(3) -0.02(2) 0.01(2) -0.029(19)
N11 0.11(3) 0.08(2) 0.13(3) 0.03(2) 0.00(2) 0.00(2)
N12 0.08(2) 0.092(19) 0.042(14) 0.014(13) -0.014(14) -0.023(17)
O1 0.10(2) 0.17(2) 0.054(14) 0.029(14) -0.005(14) 0.047(19)
O2 0.24(3) 0.15(2) 0.053(14) 0.029(14) -0.051(17) 0.11(2)
O3 0.061(18) 0.15(2) 0.100(17) 0.019(16) 0.049(15) -0.029(16)
O4 0.061(18) 0.100(18) 0.110(17) 0.035(14) -0.016(14) 0.015(14)
O5 0.08(2) 0.15(2) 0.089(16) -0.013(16) -0.020(15) -0.020(17)
O6 0.07(2) 0.15(2) 0.089(17) 0.004(15) -0.004(14) -0.042(16)
O7 0.13(2) 0.085(16) 0.065(14) -0.002(12) 0.014(14) -0.025(15)
O8 0.074(17) 0.095(16) 0.072(13) 0.011(12) 0.011(12) -0.019(14)
O9 0.10(2) 0.066(14) 0.079(14) 0.022(11) -0.001(14) -0.015(13)
O10 0.057(15) 0.056(13) 0.083(14) -0.027(11) 0.006(11) -0.008(11)
O11 0.027(14) 0.060(13) 0.143(19) -0.019(13) 0.007(13) -0.014(11)
O12 0.052(16) 0.063(13) 0.083(14) -0.006(11) -0.022(11) -0.003(11)
O13 0.09(2) 0.111(19) 0.18(3) 0.064(18) 0.020(19) -0.050(17)
O14 0.047(17) 0.14(2) 0.120(19) 0.027(16) -0.028(14) -0.030(15)
O15 0.12(2) 0.103(18) 0.066(14) -0.008(13) -0.002(15) -0.007(16)
O16 0.09(2) 0.059(14) 0.122(19) -0.026(14) 0.003(16) -0.002(13)
O17 0.12(2) 0.087(16) 0.060(13) -0.002(12) -0.014(14) 0.042(15)
O18 0.058(18) 0.093(16) 0.107(16) 0.034(13) -0.001(13) 0.025(13)
O19 0.17(3) 0.088(18) 0.12(2) 0.018(15) 0.00(2) 0.035(19)
O20 0.12(2) 0.057(13) 0.113(18) 0.032(13) -0.020(16) 0.002(13)
O21 0.13(2) 0.080(15) 0.055(12) -0.003(11) 0.008(14) 0.003(14)
O22 0.078(17) 0.062(13) 0.065(13) 0.006(10) -0.004(12) 0.013(12)
O23 0.16(3) 0.17(3) 0.12(2) -0.09(2) 0.07(2) -0.07(2)
O24 0.09(2) 0.13(2) 0.13(2) -0.045(17) 0.031(17) -0.043(17)
O25 0.025(14) 0.092(15) 0.084(14) 0.001(12) 0.013(11) -0.002(12)
O26 0.11(2) 0.068(15) 0.110(17) 0.010(13) 0.008(15) 0.002(14)
O27 0.055(15) 0.076(14) 0.051(12) -0.015(10) 0.019(10) -0.001(11)
O28 0.064(18) 0.103(17) 0.083(15) -0.021(13) -0.007(13) 0.003(14)
O29 0.044(17) 0.14(2) 0.098(16) 0.019(15) -0.008(13) 0.001(14)
O30 0.11(2) 0.15(2) 0.082(16) 0.056(15) 0.024(15) 0.063(17)
O31 0.053(16) 0.099(17) 0.089(15) -0.006(13) 0.006(13) 0.011(13)
O32 0.079(17) 0.076(14) 0.072(13) -0.004(11) 0.005(12) 0.036(13)
O33 0.082(19) 0.080(16) 0.116(18) 0.003(14) 0.030(15) -0.012(15)
O34 0.10(2) 0.078(15) 0.112(17) 0.027(13) 0.054(16) 0.000(15)
O35 0.070(18) 0.073(15) 0.135(19) -0.027(14) -0.031(15) 0.031(13)
O36 0.044(16) 0.096(16) 0.083(14) -0.025(12) -0.036(12) 0.028(12)

loop_
_atom_type_symbol
_atom_type_description
_atom_type_scat_dispersion_real
_atom_type_scat_dispersion_imag
_atom_type_scat_source
C C 0.0033 0.0016 'International Tables Vol C Tables 4.2.6.8 and 6.1.1.4'
H H 0.0000 0.0000 'International Tables Vol C Tables 4.2.6.8 and 6.1.1.4'
N N 0.0061 0.0033 'International Tables Vol C Tables 4.2.6.8 and 6.1.1.4'
O O 0.0106 0.0060 'International Tables Vol C Tables 4.2.6.8 and 6.1.1.4'
K K 0.2009 0.2494 'International Tables Vol C Tables 4.2.6.8 and 6.1.1.4'
In In -0.7276 1.3100 'International Tables Vol C Tables 4.2.6.8 and 6.1.1.4'
Bi Bi -4.1077 10.2566 'International Tables Vol C Tables 4.2.6.8 and 6.1.1.4'

loop_
_geom_angle_atom_site_label_1
_geom_angle_atom_site_label_2
_geom_angle_atom_site_label_3
_geom_angle
_geom_angle_site_symmetry_1
_geom_angle_site_symmetry_3
_geom_angle_publ_flag
In5A Bi1A In3A 110.64(8) . . ?
In5A Bi1A In4A 69.89(7) . . ?
In3A Bi1A In4A 71.41(8) . . ?
In5A Bi1A In2A 69.26(9) . . ?
In3A Bi1A In2A 73.65(8) . . ?
In4A Bi1A In2A 110.33(7) . . ?
Bi9A In2A Bi1A 104.50(8) . . ?
Bi9A In2A Bi6A 61.63(6) . . ?
Bi1A In2A Bi6A 100.91(8) . . ?
Bi7A In3A Bi1A 103.92(9) . . ?
Bi7A In3A Bi6A 62.80(7) . . ?
Bi1A In3A Bi6A 102.31(9) . . ?
Bi1A In4A Bi8A 102.37(7) . . ?
Bi1A In4A Bi7A 99.43(7) . . ?
Bi8A In4A Bi7A 59.32(6) . . ?
Bi1A In5A Bi8A 101.30(8) . . ?
Bi1A In5A Bi9A 100.85(8) . . ?
Bi8A In5A Bi9A 58.20(7) . . ?
In3A Bi6A In2A 73.38(8) . . ?
In3A Bi6A Bi9A 107.89(7) . . ?
In2A Bi6A Bi9A 58.31(8) . . ?
In3A Bi6A Bi7A 57.56(8) . . ?
In2A Bi6A Bi7A 106.89(6) . . ?
Bi9A Bi6A Bi7A 87.97(6) . . ?
In3A Bi7A Bi8A 108.65(8) . . ?
In3A Bi7A Bi6A 59.64(7) . . ?
Bi8A Bi7A Bi6A 91.16(6) . . ?
In3A Bi7A In4A 70.53(7) . . ?
Bi8A Bi7A In4A 59.06(6) . . ?
Bi6A Bi7A In4A 108.06(6) . . ?
In4A Bi8A Bi7A 61.62(7) . . ?
In4A Bi8A Bi9A 109.10(7) . . ?
Bi7A Bi8A Bi9A 89.38(6) . . ?
In4A Bi8A In5A 67.92(8) . . ?
Bi7A Bi8A In5A 107.37(7) . . ?
Bi9A Bi8A In5A 61.97(7) . . ?
In2A Bi9A Bi8A 107.64(7) . . ?
In2A Bi9A Bi6A 60.06(7) . . ?
Bi8A Bi9A Bi6A 91.45(6) . . ?
In2A Bi9A In5A 67.45(8) . . ?
Bi8A Bi9A In5A 59.83(6) . . ?
Bi6A Bi9A In5A 106.57(8) . . ?
In3B Bi1B Bi5B 110.15(10) . . ?
In3B Bi1B Bi2B 64.51(8) . . ?
Bi5B Bi1B Bi2B 84.95(8) . . ?
In3B Bi1B In4B 69.47(9) . . ?
Bi5B Bi1B In4B 63.28(8) . . ?
Bi2B Bi1B In4B 108.30(8) . . ?
Bi6B Bi2B Bi1B 109.14(8) . . ?
Bi6B Bi2B Bi9B 61.65(7) . . ?
Bi1B Bi2B Bi9B 95.53(8) . . ?
Bi6B Bi2B In3B 68.11(9) . . ?
Bi1B Bi2B In3B 55.57(8) . . ?
Bi9B Bi2B In3B 106.40(9) . . ?
Bi1B In3B Bi7B 106.18(11) . . ?
Bi1B In3B Bi2B 59.92(8) . . ?
Bi7B In3B Bi2B 100.95(10) . . ?
Bi1B In3B Bi6B 101.20(9) . . ?
Bi7B In3B Bi6B 56.18(8) . . ?
Bi2B In3B Bi6B 53.70(7) . . ?
Bi7B In4B Bi1B 99.22(8) . . ?
Bi7B In4B Bi8B 67.11(12) . . ?
Bi1B In4B Bi8B 97.77(9) . . ?
Bi7B In4B Bi5B 102.28(8) . . ?
Bi1B In4B Bi5B 56.11(8) . . ?
Bi8B In4B Bi5B 50.82(10) . . ?
Bi8B Bi5B Bi1B 112.50(11) . . ?
Bi8B Bi5B Bi9B 64.42(11) . . ?
Bi1B Bi5B Bi9B 96.28(8) . . ?
Bi8B Bi5B In4B 64.36(9) . . ?
Bi1B Bi5B In4B 60.61(7) . . ?
Bi9B Bi5B In4B 105.66(8) . . ?
Bi2B Bi6B Bi7B 102.28(8) . . ?
Bi2B Bi6B Bi9B 60.28(7) . . ?
Bi7B Bi6B Bi9B 98.68(8) . . ?
Bi2B Bi6B In3B 58.18(8) . . ?
Bi7B Bi6B In3B 53.24(8) . . ?
Bi9B Bi6B In3B 98.85(8) . . ?
In3B Bi7B In4B 70.31(9) . . ?
In3B Bi7B Bi6B 70.58(9) . . ?
In4B Bi7B Bi6B 112.30(7) . . ?
In3B Bi7B Bi8B 104.72(10) . . ?
In4B Bi7B Bi8B 58.75(9) . . ?
Bi6B Bi7B Bi8B 81.45(9) . . ?
Bi5B Bi8B Bi9B 63.65(10) . . ?
Bi5B Bi8B In4B 64.82(10) . . ?
Bi9B Bi8B In4B 105.46(10) . . ?
Bi5B Bi8B Bi7B 102.79(10) . . ?
Bi9B Bi8B Bi7B 90.90(11) . . ?
In4B Bi8B Bi7B 54.13(7) . . ?
Bi2B Bi9B Bi5B 81.87(8) . . ?
Bi2B Bi9B Bi6B 58.06(7) . . ?
Bi5B Bi9B Bi6B 108.22(7) . . ?
Bi2B Bi9B Bi8B 108.22(7) . . ?
Bi5B Bi9B Bi8B 51.92(11) . . ?
Bi6B Bi9B Bi8B 85.29(11) . . ?
O34 K1 O36 97.9(7) . . ?
O34 K1 O33 60.6(7) . . ?
O36 K1 O33 121.0(7) . . ?
O34 K1 O35 134.6(6) . . ?
O36 K1 O35 59.1(6) . . ?
O33 K1 O35 96.2(7) . . ?
O34 K1 O31 118.2(6) . . ?
O36 K1 O31 138.5(6) . . ?
O33 K1 O31 95.7(6) . . ?
O35 K1 O31 101.5(6) . . ?
O34 K1 O32 97.2(6) . . ?
O36 K1 O32 98.7(6) . . ?
O33 K1 O32 135.4(6) . . ?
O35 K1 O32 123.0(7) . . ?
O31 K1 O32 59.1(6) . . ?
O34 K1 N12 59.9(7) . . ?
O36 K1 N12 60.4(6) . . ?
O33 K1 N12 119.8(7) . . ?
O35 K1 N12 119.1(6) . . ?
O31 K1 N12 119.6(6) . . ?
O32 K1 N12 61.5(6) . . ?
O34 K1 N11 119.5(8) . . ?
O36 K1 N11 119.4(7) . . ?
O33 K1 N11 59.5(7) . . ?
O35 K1 N11 60.8(7) . . ?
O31 K1 N11 61.2(7) . . ?
O32 K1 N11 119.4(7) . . ?
N12 K1 N11 179.1(8) . . ?
O8 K2 O11 127.9(7) . . ?
O8 K2 O10 96.9(6) . . ?
O11 K2 O10 130.7(6) . . ?
O8 K2 O7 60.3(6) . . ?
O11 K2 O7 105.1(7) . . ?
O10 K2 O7 115.8(6) . . ?
O8 K2 O9 134.5(7) . . ?
O11 K2 O9 93.3(6) . . ?
O10 K2 O9 58.9(6) . . ?
O7 K2 O9 94.0(6) . . ?
O8 K2 O12 105.0(6) . . ?
O11 K2 O12 58.3(6) . . ?
O10 K2 O12 94.5(5) . . ?
O7 K2 O12 146.8(6) . . ?
O9 K2 O12 114.2(6) . . ?
O8 K2 N3 121.9(7) . . ?
O11 K2 N3 60.8(6) . . ?
O10 K2 N3 115.8(7) . . ?
O7 K2 N3 62.3(7) . . ?
O9 K2 N3 57.5(7) . . ?
O12 K2 N3 117.7(6) . . ?
O8 K2 N4 60.6(6) . . ?
O11 K2 N4 119.0(7) . . ?
O10 K2 N4 61.9(6) . . ?
O7 K2 N4 119.9(7) . . ?
O9 K2 N4 120.0(6) . . ?
O12 K2 N4 61.6(6) . . ?
N3 K2 N4 177.2(7) . . ?
O28 K3 O29 134.5(7) . . ?
O28 K3 O26 94.5(6) . . ?
O29 K3 O26 126.6(7) . . ?
O28 K3 O27 61.0(6) . . ?
O29 K3 O27 93.8(5) . . ?
O26 K3 O27 134.7(6) . . ?
O28 K3 O25 115.8(6) . . ?
O29 K3 O25 102.4(6) . . ?
O26 K3 O25 61.1(6) . . ?
O27 K3 O25 94.1(5) . . ?
O28 K3 O30 94.0(7) . . ?
O29 K3 O30 60.9(7) . . ?
O26 K3 O30 103.7(7) . . ?
O27 K3 O30 114.7(7) . . ?
O25 K3 O30 146.4(7) . . ?
O28 K3 N9 120.3(8) . . ?
O29 K3 N9 60.4(6) . . ?
O26 K3 N9 118.6(7) . . ?
O27 K3 N9 60.5(7) . . ?
O25 K3 N9 58.6(6) . . ?
O30 K3 N9 120.3(7) . . ?
O28 K3 N10 60.0(8) . . ?
O29 K3 N10 118.5(8) . . ?
O26 K3 N10 62.3(7) . . ?
O27 K3 N10 119.6(7) . . ?
O25 K3 N10 122.5(7) . . ?
O30 K3 N10 58.5(8) . . ?
N9 K3 N10 178.8(8) . . ?
O28 K3 C82 21.5(7) . . ?
O29 K3 C82 119.0(7) . . ?
O26 K3 C82 113.5(7) . . ?
O27 K3 C82 40.4(7) . . ?
O25 K3 C82 115.1(7) . . ?
O30 K3 C82 98.3(8) . . ?
N9 K3 C82 100.8(8) . . ?
N10 K3 C82 79.4(8) . . ?
O1 K4 O6 115.1(8) . . ?
O1 K4 O3 99.1(8) . . ?
O6 K4 O3 140.0(7) . . ?
O1 K4 O5 95.6(7) . . ?
O6 K4 O5 59.4(7) . . ?
O3 K4 O5 99.0(7) . . ?
O1 K4 O2 63.6(8) . . ?
O6 K4 O2 94.2(8) . . ?
O3 K4 O2 120.3(7) . . ?
O5 K4 O2 137.0(7) . . ?
O1 K4 O4 139.1(7) . . ?
O6 K4 O4 100.9(7) . . ?
O3 K4 O4 58.8(7) . . ?
O5 K4 O4 120.2(7) . . ?
O2 K4 O4 96.3(6) . . ?
O1 K4 N1 59.7(7) . . ?
O6 K4 N1 118.3(7) . . ?
O3 K4 N1 61.6(8) . . ?
O5 K4 N1 60.4(7) . . ?
O2 K4 N1 122.3(9) . . ?
O4 K4 N1 119.5(8) . . ?
O1 K4 N2 119.4(8) . . ?
O6 K4 N2 61.0(8) . . ?
O3 K4 N2 119.6(7) . . ?
O5 K4 N2 119.2(8) . . ?
O2 K4 N2 57.0(8) . . ?
O4 K4 N2 61.8(7) . . ?
N1 K4 N2 178.7(9) . . ?
O15 K5 O17 98.9(7) . . ?
O15 K5 O16 60.6(7) . . ?
O17 K5 O16 124.5(7) . . ?
O15 K5 O18 136.7(7) . . ?
O17 K5 O18 59.7(6) . . ?
O16 K5 O18 98.9(6) . . ?
O15 K5 O14 122.4(8) . . ?
O17 K5 O14 134.3(7) . . ?
O16 K5 O14 94.7(7) . . ?
O18 K5 O14 95.1(7) . . ?
O15 K5 O13 98.4(7) . . ?
O17 K5 O13 94.6(7) . . ?
O16 K5 O13 136.4(7) . . ?
O18 K5 O13 119.0(7) . . ?
O14 K5 O13 63.2(7) . . ?
O15 K5 N5 59.3(7) . . ?
O17 K5 N5 61.2(7) . . ?
O16 K5 N5 119.6(7) . . ?
O18 K5 N5 120.5(7) . . ?
O14 K5 N5 122.1(7) . . ?
O13 K5 N5 59.8(7) . . ?
O15 K5 N6 117.5(7) . . ?
O17 K5 N6 119.3(7) . . ?
O16 K5 N6 57.1(7) . . ?
O18 K5 N6 60.5(6) . . ?
O14 K5 N6 60.3(7) . . ?
O13 K5 N6 123.0(9) . . ?
N5 K5 N6 176.5(7) . . ?
O15 K5 C53 128.8(7) . . ?
O17 K5 C53 76.9(7) . . ?
O16 K5 C53 79.8(7) . . ?
O18 K5 C53 20.3(6) . . ?
O14 K5 C53 89.7(8) . . ?
O13 K5 C53 132.7(8) . . ?
N5 K5 C53 137.8(8) . . ?
N6 K5 C53 42.4(7) . . ?
O23 K6 O22 118.4(8) . . ?
O23 K6 O21 96.3(7) . . ?
O22 K6 O21 58.6(5) . . ?
O23 K6 O20 142.4(7) . . ?
O22 K6 O20 95.7(6) . . ?
O21 K6 O20 115.9(7) . . ?
O23 K6 O19 98.5(9) . . ?
O22 K6 O19 135.8(7) . . ?
O21 K6 O19 96.2(6) . . ?
O20 K6 O19 61.1(7) . . ?
O23 K6 O24 62.1(7) . . ?
O22 K6 O24 97.0(7) . . ?
O21 K6 O24 136.6(7) . . ?
O20 K6 O24 100.7(7) . . ?
O19 K6 O24 122.7(8) . . ?
O23 K6 N8 122.2(7) . . ?
O22 K6 N8 60.7(6) . . ?
O21 K6 N8 118.1(6) . . ?
O20 K6 N8 59.9(6) . . ?
O19 K6 N8 120.0(8) . . ?
O24 K6 N8 61.0(7) . . ?
O23 K6 N7 59.5(8) . . ?
O22 K6 N7 118.1(7) . . ?
O21 K6 N7 60.4(7) . . ?
O20 K6 N7 119.4(9) . . ?
O19 K6 N7 59.7(9) . . ?
O24 K6 N7 120.8(9) . . ?
N8 K6 N7 178.1(8) . . ?
O23 K6 C70 41.0(8) . . ?
O22 K6 C70 99.8(7) . . ?
O21 K6 C70 119.2(8) . . ?
O20 K6 C70 122.7(8) . . ?
O19 K6 C70 124.4(9) . . ?
O24 K6 C70 23.0(7) . . ?
N8 K6 C70 81.2(8) . . ?
N7 K6 C70 100.5(9) . . ?
C13 N1 C7 124(3) . . ?
C13 N1 C1 108(3) . . ?
C7 N1 C1 116(3) . . ?
C13 N1 K4 100(2) . . ?
C7 N1 K4 102(2) . . ?
C1 N1 K4 103(2) . . ?
C12 N2 C18 107(3) . . ?
C12 N2 C6 112(3) . . ?
C18 N2 C6 112(3) . . ?
C12 N2 K4 112(2) . . ?
C18 N2 K4 109(2) . . ?
C6 N2 K4 106(2) . . ?
C25 N3 C31 115(3) . . ?
C25 N3 C19 107(3) . . ?
C31 N3 C19 101(3) . . ?
C25 N3 K2 117(2) . . ?
C31 N3 K2 105(2) . . ?
C19 N3 K2 110.4(18) . . ?
C30 N4 C24 111(3) . . ?
C30 N4 C36 110(3) . . ?
C24 N4 C36 113(2) . . ?
C30 N4 K2 109.8(19) . . ?
C24 N4 K2 105.1(16) . . ?
C36 N4 K2 107.9(19) . . ?
C43 N5 C49 121(3) . . ?
C43 N5 C37 113(2) . . ?
C49 N5 C37 102(3) . . ?
C43 N5 K5 105.0(18) . . ?
C49 N5 K5 106(2) . . ?
C37 N5 K5 109(2) . . ?
C54 N6 C48 117(3) . . ?
C54 N6 C42 108(3) . . ?
C48 N6 C42 104(3) . . ?
C54 N6 K5 106(2) . . ?
C48 N6 K5 110.2(19) . . ?
C42 N6 K5 112(2) . . ?
C61 N7 C55 121(4) . . ?
C61 N7 C67 110(4) . . ?
C55 N7 C67 105(4) . . ?
C61 N7 K6 106(2) . . ?
C55 N7 K6 109(3) . . ?
C67 N7 K6 103.8(17) . . ?
C60 N8 C66 111(3) . . ?
C60 N8 C72 104(2) . . ?
C66 N8 C72 117(2) . . ?
C60 N8 K6 110.5(17) . . ?
C66 N8 K6 105.0(18) . . ?
C72 N8 K6 109.2(18) . . ?
C79 N9 C85 112(2) . . ?
C79 N9 C73 114(3) . . ?
C85 N9 C73 108(3) . . ?
C79 N9 K3 111.7(19) . . ?
C85 N9 K3 105.4(18) . . ?
C73 N9 K3 105.4(18) . . ?
C90 N10 C84 118(3) . . ?
C90 N10 C78 111(3) . . ?
C84 N10 C78 104(3) . . ?
C90 N10 K3 108(2) . . ?
C84 N10 K3 110(2) . . ?
C78 N10 K3 106(2) . . ?
C97 N11 C103 105(3) . . ?
C97 N11 C91 122(3) . . ?
C103 N11 C91 112(3) . . ?
C97 N11 K1 107(2) . . ?
C103 N11 K1 107(3) . . ?
C91 N11 K1 103(2) . . ?
C108 N12 C102 109(2) . . ?
C108 N12 C96 107(2) . . ?
C102 N12 C96 109(2) . . ?
C108 N12 K1 115.0(18) . . ?
C102 N12 K1 108.1(19) . . ?
C96 N12 K1 108.8(16) . . ?
C2 O1 C3 118(3) . . ?
C2 O1 K4 124(2) . . ?
C3 O1 K4 112(2) . . ?
C4 O2 C5 105(3) . . ?
C4 O2 K4 107(2) . . ?
C5 O2 K4 127(2) . . ?
C8 O3 C9 117(3) . . ?
C8 O3 K4 116(2) . . ?
C9 O3 K4 116(2) . . ?
C10 O4 C11 118(3) . . ?
C10 O4 K4 120(2) . . ?
C11 O4 K4 112(2) . . ?
C15 O5 C14 106(3) . . ?
C15 O5 K4 114(2) . . ?
C14 O5 K4 126(2) . . ?
C16 O6 C17 114(2) . . ?
C16 O6 K4 116(2) . . ?
C17 O6 K4 113(2) . . ?
C20 O7 C21 116(3) . . ?
C20 O7 K2 118(2) . . ?
C21 O7 K2 112.9(18) . . ?
C23 O8 C22 105(2) . . ?
C23 O8 K2 121.8(19) . . ?
C22 O8 K2 115.3(18) . . ?
C26 O9 C27 115(2) . . ?
C26 O9 K2 117.0(17) . . ?
C27 O9 K2 111.4(17) . . ?
C29 O10 C28 112(2) . . ?
C29 O10 K2 116(2) . . ?
C28 O10 K2 115.4(16) . . ?
C33 O11 C32 112(2) . . ?
C33 O11 K2 118.4(18) . . ?
C32 O11 K2 118.7(19) . . ?
C35 O12 C34 110(2) . . ?
C35 O12 K2 112.8(17) . . ?
C34 O12 K2 110.2(14) . . ?
C39 O13 C38 116(3) . . ?
C39 O13 K5 108(2) . . ?
C38 O13 K5 113(2) . . ?
C41 O14 C40 117(3) . . ?
C41 O14 K5 118(2) . . ?
C40 O14 K5 108.1(19) . . ?
C45 O15 C44 114(3) . . ?
C45 O15 K5 115.3(18) . . ?
C44 O15 K5 118.9(19) . . ?
C46 O16 C47 117(3) . . ?
C46 O16 K5 108(2) . . ?
C47 O16 K5 119(2) . . ?
C50 O17 C51 103(3) . . ?
C50 O17 K5 120(2) . . ?
C51 O17 K5 117(2) . . ?
C53 O18 C52 113(2) . . ?
C53 O18 K5 111.5(18) . . ?
C52 O18 K5 115.7(17) . . ?
C57 O19 C56 124(3) . . ?
C57 O19 K6 111(2) . . ?
C56 O19 K6 112.4(17) . . ?
C58 O20 C59 112(2) . . ?
C58 O20 K6 111(2) . . ?
C59 O20 K6 115.7(19) . . ?
C62 O21 C63 107(3) . . ?
C62 O21 K6 113(2) . . ?
C63 O21 K6 113.9(16) . . ?
C65 O22 C64 123(2) . . ?
C65 O22 K6 117.6(16) . . ?
C64 O22 K6 108.9(15) . . ?
C69 O23 C68 127(3) . . ?
C69 O23 K6 113(2) . . ?
C68 O23 K6 113(2) . . ?
C71 O24 C70 123(3) . . ?
C71 O24 K6 111(2) . . ?
C70 O24 K6 103.7(19) . . ?
C74 O25 C75 108(3) . . ?
C74 O25 K3 119.8(19) . . ?
C75 O25 K3 115(2) . . ?
C77 O26 C76 117(3) . . ?
C77 O26 K3 118.7(19) . . ?
C76 O26 K3 115(2) . . ?
C80 O27 C81 111(2) . . ?
C80 O27 K3 113.0(17) . . ?
C81 O27 K3 113.5(16) . . ?
C82 O28 C83 117(2) . . ?
C82 O28 K3 112.5(18) . . ?
C83 O28 K3 116.7(18) . . ?
C86 O29 C87 109(3) . . ?
C86 O29 K3 121.5(18) . . ?
C87 O29 K3 114(2) . . ?
C89 O30 C88 113(2) . . ?
C89 O30 K3 115.5(18) . . ?
C88 O30 K3 115.3(19) . . ?
C92 O31 C93 113(3) . . ?
C92 O31 K1 113.1(19) . . ?
C93 O31 K1 114.7(19) . . ?
C95 O32 C94 116(2) . . ?
C95 O32 K1 116(2) . . ?
C94 O32 K1 107.9(17) . . ?
C99 O33 C98 118(3) . . ?
C99 O33 K1 110(2) . . ?
C98 O33 K1 112(2) . . ?
C101 O34 C100 110(2) . . ?
C101 O34 K1 117(2) . . ?
C100 O34 K1 113.7(18) . . ?
C104 O35 C105 128(3) . . ?
C104 O35 K1 114(2) . . ?
C105 O35 K1 110.3(16) . . ?
C107 O36 C106 111(3) . . ?
C107 O36 K1 116.1(18) . . ?
C106 O36 K1 115.7(19) . . ?
C2 C1 N1 126(4) . . ?
C1 C2 O1 111(4) . . ?
O1 C3 C4 119(3) . . ?
O2 C4 C3 122(3) . . ?
C6 C5 O2 85(3) . . ?
C5 C6 N2 126(4) . . ?
C8 C7 N1 125(4) . . ?
C7 C8 O3 114(4) . . ?
O3 C9 C10 115(3) . . ?
O4 C10 C9 109(3) . . ?
O4 C11 C12 118(4) . . ?
N2 C12 C11 120(4) . . ?
N1 C13 C14 140(4) . . ?
C13 C14 O5 96(4) . . ?
O5 C15 C16 112(3) . . ?
O6 C16 C15 110(3) . . ?
C18 C17 O6 113(4) . . ?
C17 C18 N2 122(4) . . ?
N3 C19 C20 116(3) . . ?
O7 C20 C19 109(3) . . ?
O7 C21 C22 115(3) . . ?
O8 C22 C21 98(3) . . ?
O8 C23 C24 113(3) . . ?
N4 C24 C23 119(3) . . ?
N3 C25 C26 110(3) . . ?
O9 C26 C25 111(3) . . ?
C28 C27 O9 112(3) . . ?
C27 C28 O10 111(3) . . ?
O10 C29 C30 114(3) . . ?
N4 C30 C29 111(3) . . ?
N3 C31 C32 109(3) . . ?
O11 C32 C31 112(3) . . ?
O11 C33 C34 111(3) . . ?
C33 C34 O12 104(3) . . ?
O12 C35 C36 108(2) . . ?
N4 C36 C35 116(3) . . ?
C38 C37 N5 112(4) . . ?
C37 C38 O13 106(4) . . ?
C40 C39 O13 110(4) . . ?
C39 C40 O14 112(3) . . ?
O14 C41 C42 111(3) . . ?
N6 C42 C41 111(4) . . ?
C44 C43 N5 114(3) . . ?
C43 C44 O15 105(3) . . ?
O15 C45 C46 109(3) . . ?
O16 C46 C45 121(3) . . ?
C48 C47 O16 112(3) . . ?
C47 C48 N6 119(3) . . ?
C50 C49 N5 118(4) . . ?
O17 C50 C49 112(4) . . ?
O17 C51 C52 106(3) . . ?
O18 C52 C51 104(3) . . ?
O18 C53 C54 115(3) . . ?
O18 C53 K5 48.2(15) . . ?
C54 C53 K5 83.3(19) . . ?
N6 C54 C53 116(3) . . ?
N7 C55 C56 110(4) . . ?
C55 C56 O19 110(3) . . ?
O19 C57 C58 115(3) . . ?
O20 C58 C57 115(3) . . ?
C60 C59 O20 109(3) . . ?
N8 C60 C59 118(3) . . ?
N7 C61 C62 117(4) . . ?
O21 C62 C61 111(3) . . ?
C64 C63 O21 103(3) . . ?
C63 C64 O22 113(3) . . ?
C66 C65 O22 113(3) . . ?
C65 C66 N8 126(3) . . ?
C68 C67 N7 110(6) . . ?
C67 C68 O23 122(6) . . ?
O23 C69 C70 119(4) . . ?
C69 C70 O24 118(3) . . ?
C69 C70 K6 79(2) . . ?
O24 C70 K6 53.3(16) . . ?
O24 C71 C72 117(3) . . ?
N8 C72 C71 108(3) . . ?
C74 C73 N9 123(4) . . ?
O25 C74 C73 105(3) . . ?
O25 C75 C76 115(3) . . ?
O26 C76 C75 112(3) . . ?
O26 C77 C78 110(3) . . ?
C77 C78 N10 119(4) . . ?
N9 C79 C80 108(3) . . ?
O27 C80 C79 113(3) . . ?
C82 C81 O27 107(3) . . ?
O28 C82 C81 116(3) . . ?
O28 C82 K3 46.1(14) . . ?
C81 C82 K3 83(2) . . ?
O28 C83 C84 113(3) . . ?
N10 C84 C83 108(3) . . ?
N9 C85 C86 113(3) . . ?
O29 C86 C85 99(3) . . ?
C88 C87 O29 112(3) . . ?
C87 C88 O30 114(3) . . ?
O30 C89 C90 99(3) . . ?
N10 C90 C89 120(3) . . ?
C92 C91 N11 118(3) . . ?
O31 C92 C91 107(3) . . ?
C94 C93 O31 114(3) . . ?
C93 C94 O32 115(3) . . ?
O32 C95 C96 117(3) . . ?
C95 C96 N12 115(3) . . ?
N11 C97 C98 109(3) . . ?
O33 C98 C97 113(4) . . ?
O33 C99 C100 109(3) . . ?
O34 C100 C99 105(3) . . ?
C102 C101 O34 111(3) . . ?
C101 C102 N12 113(3) . . ?
C104 C103 N11 120(4) . . ?
C103 C104 O35 127(4) . . ?
C106 C105 O35 114(3) . . ?
C105 C106 O36 111(3) . . ?
O36 C107 C108 112(3) . . ?
N12 C108 C107 108(3) . . ?
C02 C01 C06 120.0 . . ?
C03 C02 C01 120.0 . . ?
C04 C03 C02 120.0 . . ?
C03 C04 C05 120.0 . . ?
C04 C05 C06 120.0 . . ?
C05 C06 C01 120.0 . . ?
C05 C06 C0 120.2(11) . . ?
C01 C06 C0 119.7(11) . . ?
N01 C07 C08 106(3) . . ?
N02 C08 C07 98.7(16) . . ?
N03 C09 C010 98.2(17) . . ?
C09 C010 N04 88(3) . . ?
C011 N05 C012 58(3) . . ?
N05 C011 C012 65(5) . . ?
N06 C012 C011 135(10) . . ?
N06 C012 N05 139(10) . . ?
C011 C012 N05 57(3) . . ?

loop_
_geom_bond_atom_site_label_1
_geom_bond_atom_site_label_2
_geom_bond_distance
_geom_bond_site_symmetry_2
_geom_bond_publ_flag
Bi1A In5A 2.993(4) . ?
Bi1A In3A 2.999(3) . ?
Bi1A In4A 3.010(2) . ?
Bi1A In2A 3.030(3) . ?
In2A Bi9A 2.984(3) . ?
In2A Bi6A 3.039(3) . ?
In3A Bi7A 2.943(3) . ?
In3A Bi6A 3.010(3) . ?
In4A Bi8A 3.046(3) . ?
In4A Bi7A 3.125(3) . ?
In5A Bi8A 3.109(3) . ?
In5A Bi9A 3.174(3) . ?
Bi6A Bi9A 3.085(2) . ?
Bi6A Bi7A 3.102(2) . ?
Bi7A Bi8A 3.054(2) . ?
Bi8A Bi9A 3.056(2) . ?
Bi1B In3B 2.872(4) . ?
Bi1B Bi5B 2.941(4) . ?
Bi1B Bi2B 3.013(3) . ?
Bi1B In4B 3.087(3) . ?
Bi2B Bi6B 2.981(3) . ?
Bi2B Bi9B 3.051(3) . ?
Bi2B In3B 3.143(3) . ?
In3B Bi7B 2.916(4) . ?
In3B Bi6B 3.432(4) . ?
In4B Bi7B 2.988(3) . ?
In4B Bi8B 3.153(4) . ?
In4B Bi5B 3.165(3) . ?
Bi5B Bi8B 2.711(5) . ?
Bi5B Bi9B 3.086(3) . ?
Bi6B Bi7B 3.023(3) . ?
Bi6B Bi9B 3.091(3) . ?
Bi7B Bi8B 3.397(5) . ?
Bi8B Bi9B 3.106(4) . ?
K1 O34 2.78(2) . ?
K1 O36 2.805(18) . ?
K1 O33 2.83(2) . ?
K1 O35 2.86(2) . ?
K1 O31 2.86(2) . ?
K1 O32 2.89(2) . ?
K1 N12 2.93(3) . ?
K1 N11 3.10(3) . ?
K2 O8 2.760(19) . ?
K2 O11 2.756(19) . ?
K2 O10 2.818(19) . ?
K2 O7 2.85(2) . ?
K2 O9 2.862(19) . ?
K2 O12 2.897(19) . ?
K2 N3 2.96(3) . ?
K2 N4 3.02(2) . ?
K3 O28 2.76(2) . ?
K3 O29 2.82(2) . ?
K3 O26 2.79(2) . ?
K3 O27 2.829(19) . ?
K3 O25 2.86(2) . ?
K3 O30 2.88(2) . ?
K3 N9 2.95(2) . ?
K3 N10 2.97(3) . ?
K3 C82 3.54(4) . ?
K4 O1 2.81(2) . ?
K4 O6 2.84(2) . ?
K4 O3 2.84(2) . ?
K4 O5 2.86(2) . ?
K4 O2 2.93(2) . ?
K4 O4 2.91(2) . ?
K4 N1 3.04(2) . ?
K4 N2 3.03(2) . ?
K5 O15 2.71(2) . ?
K5 O17 2.77(2) . ?
K5 O16 2.82(2) . ?
K5 O18 2.83(2) . ?
K5 O14 2.86(2) . ?
K5 O13 2.87(2) . ?
K5 N5 3.03(3) . ?
K5 N6 3.10(3) . ?
K5 C53 3.53(3) . ?
K6 O23 2.80(3) . ?
K6 O22 2.837(18) . ?
K6 O21 2.84(2) . ?
K6 O20 2.85(2) . ?
K6 O19 2.85(2) . ?
K6 O24 2.88(2) . ?
K6 N8 3.03(2) . ?
K6 N7 3.11(3) . ?
K6 C70 3.49(4) . ?
N1 C13 1.48(4) . ?
N1 C7 1.42(4) . ?
N1 C1 1.51(4) . ?
N2 C12 1.30(4) . ?
N2 C18 1.38(4) . ?
N2 C6 1.57(4) . ?
N3 C25 1.35(3) . ?
N3 C31 1.39(4) . ?
N3 C19 1.53(4) . ?
N4 C30 1.36(4) . ?
N4 C24 1.43(3) . ?
N4 C36 1.45(4) . ?
N5 C43 1.46(3) . ?
N5 C49 1.51(5) . ?
N5 C37 1.49(4) . ?
N6 C54 1.31(4) . ?
N6 C48 1.38(3) . ?
N6 C42 1.53(5) . ?
N7 C61 1.35(4) . ?
N7 C55 1.29(4) . ?
N7 C67 1.60(8) . ?
N8 C60 1.41(3) . ?
N8 C66 1.42(3) . ?
N8 C72 1.46(3) . ?
N9 C79 1.46(4) . ?
N9 C85 1.55(4) . ?
N9 C73 1.56(4) . ?
N10 C90 1.36(4) . ?
N10 C84 1.38(4) . ?
N10 C78 1.43(4) . ?
N11 C97 1.34(4) . ?
N11 C103 1.39(4) . ?
N11 C91 1.50(4) . ?
N12 C108 1.44(3) . ?
N12 C102 1.51(4) . ?
N12 C96 1.53(3) . ?
O1 C2 1.37(4) . ?
O1 C3 1.38(3) . ?
O2 C4 1.39(4) . ?
O2 C5 1.58(5) . ?
O3 C8 1.38(4) . ?
O3 C9 1.46(4) . ?
O4 C10 1.39(4) . ?
O4 C11 1.49(4) . ?
O5 C15 1.38(4) . ?
O5 C14 1.51(5) . ?
O6 C16 1.40(3) . ?
O6 C17 1.52(4) . ?
O7 C20 1.40(4) . ?
O7 C21 1.38(3) . ?
O8 C23 1.34(3) . ?
O8 C22 1.54(4) . ?
O9 C26 1.40(3) . ?
O9 C27 1.43(3) . ?
O10 C29 1.24(3) . ?
O10 C28 1.37(3) . ?
O11 C33 1.33(3) . ?
O11 C32 1.32(3) . ?
O12 C35 1.38(3) . ?
O12 C34 1.53(3) . ?
O13 C39 1.49(4) . ?
O13 C38 1.54(5) . ?
O14 C41 1.48(4) . ?
O14 C40 1.51(4) . ?
O15 C45 1.38(3) . ?
O15 C44 1.46(4) . ?
O16 C46 1.20(3) . ?
O16 C47 1.44(4) . ?
O17 C50 1.32(4) . ?
O17 C51 1.38(4) . ?
O18 C53 1.32(3) . ?
O18 C52 1.49(4) . ?
O19 C57 1.38(4) . ?
O19 C56 1.62(4) . ?
O20 C58 1.33(3) . ?
O20 C59 1.49(3) . ?
O21 C62 1.42(4) . ?
O21 C63 1.41(3) . ?
O22 C65 1.41(3) . ?
O22 C64 1.51(3) . ?
O23 C69 1.26(3) . ?
O23 C68 1.47(4) . ?
O24 C71 1.39(3) . ?
O24 C70 1.40(4) . ?
O25 C74 1.34(4) . ?
O25 C75 1.34(4) . ?
O26 C77 1.47(4) . ?
O26 C76 1.42(3) . ?
O27 C80 1.37(3) . ?
O27 C81 1.42(3) . ?
O28 C82 1.40(4) . ?
O28 C83 1.38(3) . ?
O29 C86 1.50(4) . ?
O29 C87 1.53(4) . ?
O30 C89 1.46(3) . ?
O30 C88 1.48(3) . ?
O31 C92 1.38(4) . ?
O31 C93 1.39(3) . ?
O32 C95 1.25(3) . ?
O32 C94 1.46(3) . ?
O33 C99 1.37(4) . ?
O33 C98 1.37(4) . ?
O34 C101 1.36(3) . ?
O34 C100 1.39(3) . ?
O35 C104 1.34(4) . ?
O35 C105 1.46(3) . ?
O36 C107 1.35(3) . ?
O36 C106 1.37(3) . ?
C1 C2 1.34(4) . ?
C3 C4 1.43(4) . ?
C5 C6 1.52(5) . ?
C7 C8 1.38(4) . ?
C9 C10 1.49(4) . ?
C11 C12 1.51(5) . ?
C13 C14 1.39(5) . ?
C15 C16 1.48(4) . ?
C17 C18 1.37(4) . ?
C19 C20 1.58(4) . ?
C21 C22 1.55(4) . ?
C23 C24 1.47(4) . ?
C25 C26 1.53(4) . ?
C27 C28 1.37(3) . ?
C29 C30 1.74(4) . ?
C31 C32 1.58(4) . ?
C33 C34 1.42(3) . ?
C35 C36 1.59(4) . ?
C37 C38 1.42(6) . ?
C39 C40 1.40(4) . ?
C41 C42 1.57(5) . ?
C43 C44 1.39(4) . ?
C45 C46 1.44(4) . ?
C47 C48 1.35(4) . ?
C49 C50 1.49(5) . ?
C51 C52 1.59(4) . ?
C53 C54 1.55(4) . ?
C55 C56 1.49(4) . ?
C57 C58 1.44(4) . ?
C59 C60 1.45(4) . ?
C61 C62 1.50(4) . ?
C63 C64 1.31(4) . ?
C65 C66 1.36(3) . ?
C67 C68 1.14(6) . ?
C69 C70 1.40(4) . ?
C71 C72 1.51(4) . ?
C73 C74 1.32(4) . ?
C75 C76 1.52(4) . ?
C77 C78 1.49(4) . ?
C79 C80 1.52(4) . ?
C81 C82 1.43(4) . ?
C83 C84 1.53(4) . ?
C85 C86 1.51(4) . ?
C87 C88 1.41(4) . ?
C89 C90 1.47(4) . ?
C91 C92 1.51(4) . ?
C93 C94 1.29(4) . ?
C95 C96 1.50(4) . ?
C97 C98 1.52(4) . ?
C99 C100 1.53(4) . ?
C101 C102 1.40(4) . ?
C103 C104 1.40(5) . ?
C105 C106 1.33(4) . ?
C107 C108 1.60(4) . ?
C0 C06 1.651(16) . ?
C01 C02 1.3900 . ?
C01 C06 1.3900 . ?
C02 C03 1.3900 . ?
C03 C04 1.3900 . ?
C04 C05 1.3900 . ?
C05 C06 1.3900 . ?
N01 C07 1.47(2) . ?
C07 C08 1.526(19) . ?
C08 N02 1.470(19) . ?
N03 C09 1.50(2) . ?
C09 C010 1.51(2) . ?
C010 N04 1.72(9) . ?
N05 C011 1.50(2) . ?
N05 C012 1.63(11) . ?
C011 C012 1.52(2) . ?
C012 N06 0.92(9) . ?
